data_7030805
loop_
_publ_author_name
'Marler, B.'
'Wang, Y.'
'Song, J.'
'Gies, H.'

_publ_section_title
;
 Topotactic condensation of layer silicates with ferrierite-type layers
 forming porous tectosilicates.
;
_journal_issue 27
_journal_name_full 'Dalton transactions (Cambridge, England : 2003)'
_journal_page_first 10396
_journal_page_last 10416
_journal_paper_doi 10.1039/c4dt00262h
_journal_volume 43
_journal_year 2014
_chemical_formula_analytical '[Si36O72(OH)4](C6H16N)4'
_chemical_formula_moiety 'O72 Si36'
_chemical_formula_sum 'O72 Si36'
_chemical_formula_weight 2163.0
_chemical_name_common RUB-37
_chemical_name_systematic ' ?'
_space_group_IT_number 36
_symmetry_cell_setting orthorhombic
_symmetry_space_group_name_Hall 'C 2c -2'
_symmetry_space_group_name_H-M 'C m c 21'
_cell_angle_alpha 90.00000
_cell_angle_beta 90.00000
_cell_angle_gamma 90.00000
_cell_formula_units_Z 1
_cell_length_a 7.383(1)
_cell_length_b 18.412(2)
_cell_length_c 13.791(2)
_cell_measurement_temperature 298
_cell_volume 1874.7(4)
_computing_structure_refinement FULLPROF
_diffrn_ambient_temperature 298(2)
_diffrn_detector_type 'Braun PSD'
_diffrn_measurement_device_type 'Siemens D5000'
_diffrn_radiation_monochromator Ge(111)
_diffrn_radiation_type 'Cu K\a1'
_diffrn_radiation_wavelength 1.5406
_diffrn_source 'X-ray tube'
_diffrn_source_target Cu
_exptl_absorpt_correction_type none
_exptl_crystal_density_diffrn 1.916
_exptl_crystal_density_method 'not measured'
_pd_char_colour white
_pd_char_particle_morphology plates
_pd_instr_location ' ?'
_pd_meas_2theta_range_inc 0.007768
_pd_meas_2theta_range_max 94.99200
_pd_meas_2theta_range_min 5.04700
_pd_meas_number_of_points 11580
_pd_meas_scan_method step
_pd_proc_2theta_range_inc 0.007768
_pd_proc_2theta_range_max 94.9716
_pd_proc_2theta_range_min 5.0266
_pd_proc_info_excluded_regions 0
_pd_proc_ls_background_function 'background points'
_pd_proc_ls_pref_orient_corr '                                 'none''
_pd_proc_ls_profile_function pseudo-Voigt
_pd_proc_ls_prof_R_factor 2.4004
_pd_proc_ls_prof_wR_expected 2.5840
_pd_proc_ls_prof_wR_factor 3.2912
_pd_proc_wavelength 1.540600
_pd_spec_mounting '                         glass capillary'
_pd_spec_mount_mode transmission
_pd_spec_shape cylinder
_refine_ls_goodness_of_fit_all 1.27
_refine_ls_hydrogen_treatment none
_refine_ls_number_parameters 48
_refine_ls_number_reflns 558
_refine_ls_number_restraints 63
_refine_ls_R_I_factor 6.5498
_refine_ls_shift/su_max 0.02
_cod_data_source_file c4dt00262h2.cif
_cod_data_source_block global
_cod_depositor_comments
;
The following automatic conversions were performed:

'_symmetry_cell_setting' value 'Orthorhombic' changed to
'orthorhombic' according to
/usr/data/users/saulius/crontab/automatic-downloads/rss-feeds/RSC/lib/dictionaries/cif_core.dic
dictionary named 'cif_core.dic' version 2.4.2 from 2011-04-26.

Automatic conversion script
Id: cif_fix_values 2281 2013-09-26 08:29:07Z andrius 

 Adding full bibliography for 7030805--7030809.cif.
;
_cod_original_cell_volume 1874.7(3)
_cod_database_code 7030805
_pd_proc_ls_prof_cr_factor 22.4703
_pd_proc_ls_prof_cwr_factor 16.3415
_pd_proc_ls_prof_cwr_expected 12.8303
_pd_proc_ls_prof_chi2 1.6222
_pd_proc_ls_prof_echi2 1.6222

loop_
_symmetry_equiv_pos_as_xyz
x,y,z
-x,y,z
x,-y,z+1/2
-x,-y,z+1/2
x+1/2,y+1/2,z
-x+1/2,y+1/2,z
x+1/2,-y+1/2,z+1/2
-x+1/2,-y+1/2,z+1/2

loop_
_atom_site_label
_atom_site_fract_x
_atom_site_fract_y
_atom_site_fract_z
_atom_site_U_iso_or_equiv
_atom_site_occupancy
_atom_site_adp_type
_atom_site_type_symbol
Si1 0.2247(7) 0.2381(3) 0.2692(6) 0.0321(7) 1.00000 Uiso Si
Si2 0.2897(9) 0.1866(3) 0.0616(6) 0.0321(7) 1.00000 Uiso Si
Si21 -0.2887(9) -0.1671(3) -0.0198(5) 0.0321(7) 1.00000 Uiso Si
Si3 0.00000 0.0690(4) 0.5750(5) 0.0321(7) 1.00000 Uiso Si
Si31 0.00000 -0.0865(4) -0.5035(6) 0.0321(7) 1.00000 Uiso Si
Si4 0.00000 0.1331(4) 0.7719(6) 0.0321(7) 1.00000 Uiso Si
O1 0.247(3) 0.1827(7) 0.1776(6) 0.046(3) 1.00000 Uiso O
O11 -0.252(3) -0.1955(10) -0.1279(7) 0.046(3) 1.00000 Uiso O
O2 0.00000 0.2591(8) 0.271(3) 0.046(3) 1.00000 Uiso O
O3 0.3304(11) 0.3118(5) 0.2576(15) 0.046(3) 1.00000 Uiso O
O4 0.1799(17) 0.1161(7) 0.0386(14) 0.046(3) 1.00000 Uiso O
O41 -0.1546(18) -0.1065(7) 0.0153(13) 0.046(3) 1.00000 Uiso O
O5 0.50000 0.1608(12) 0.047(2) 0.046(3) 1.00000 Uiso O
O51 0.50000 -0.1528(14) 0.006(2) 0.046(3) 1.00000 Uiso O
O6 0.253(3) 0.2678(5) 0.0460(10) 0.046(3) 1.00000 Uiso O
O7 0.00000 0.0659(7) 0.6924(6) 0.046(3) 1.00000 Uiso O
O71 0.00000 -0.0995(11) -0.6193(6) 0.046(3) 1.00000 Uiso O
O8 0.50000 0.4954(6) 0.5201(19) 0.046(3) 1.00000 Uiso O

loop_
_atom_type_symbol
_atom_type_scat_Cromer_Mann_a1
_atom_type_scat_Cromer_Mann_b1
_atom_type_scat_Cromer_Mann_a2
_atom_type_scat_Cromer_Mann_b2
_atom_type_scat_Cromer_Mann_a3
_atom_type_scat_Cromer_Mann_b3
_atom_type_scat_Cromer_Mann_a4
_atom_type_scat_Cromer_Mann_b4
_atom_type_scat_Cromer_Mann_c
_atom_type_scat_dispersion_real
_atom_type_scat_dispersion_imag
_atom_type_scat_source
si 6.29150 2.43860 3.03530 32.33370 1.98910 0.67850 1.54100 81.69370 1.14070 0.24400 0.33000 International_Tables_for_Crystallography_Vol.C(1991)_Tables_6.1.1.4_and_6.1.1.5
o 3.04850 13.27710 2.28680 5.70110 1.54630 0.32390 0.86700 32.90890 0.25080 0.04700 0.03200 International_Tables_for_Crystallography_Vol.C(1991)_Tables_6.1.1.4_and_6.1.1.5

loop_
_geom_angle_atom_site_label_1
_geom_angle_atom_site_label_2
_geom_angle_atom_site_label_3
_geom_angle
_geom_angle_site_symmetry_1
_geom_angle_site_symmetry_3
O1 Si1 O11 111.1(10) 4_555 5_556
O1 Si1 O2 104.6(16) 4_555 6_555
O1 Si1 O3 114.2(12) 4_555 7_555
O11 Si1 O2 102.5(17) 5_556 6_555
O11 Si1 O3 116.2(15) 5_556 7_555
O2 Si1 O3 106.8(7) 6_555 7_555
O1 Si2 O4 93.6(13) 5_555 6_555
O1 Si2 O5 106.9(15) 5_555 7_555
O1 Si2 O6 98.4(11) 5_555 8_555
O4 Si2 O5 103.1(10) 6_555 7_555
O4 Si2 O6 133.6(13) 6_555 8_555
O5 Si2 O6 115.7(15) 7_555 8_555
O11 Si21 O41 114.4(15) 5_555 6_555
O11 Si21 O51 114.8(17) 5_555 7_455
O11 Si21 O6 105.1(12) 5_555 8_555
O41 Si21 O51 115.1(11) 6_555 7_455
O41 Si21 O6 104.3(12) 6_555 8_555
O51 Si21 O6 101.0(15) 7_455 8_555
O41 Si3 O41 93.5(13) 5_556 6_556
O41 Si3 O7 122.7(14) 5_556 7_555
O41 Si3 O8 97.4(12) 5_556 8_555
O41 Si3 O7 122.7(14) 6_556 7_555
O41 Si3 O8 97.4(12) 6_556 8_555
O7 Si3 O8 117.2(17) 7_555 8_555
O4 Si31 O4 118.1(14) 5_555 6_555
O4 Si31 O71 108.6(13) 5_555 7_555
O4 Si31 O8 105.4(12) 5_555 8_554
O4 Si31 O71 108.6(13) 6_555 7_555
O4 Si31 O8 105.4(12) 6_555 8_554
O71 Si31 O8 110.7(17) 7_555 8_554
O3 Si4 O3 100.9(8) 5_566 6_666
O3 Si4 O7 112.8(11) 5_566 7_555
O3 Si4 O71 110.5(13) 5_566 8_557
O3 Si4 O7 112.8(11) 6_666 7_555
O3 Si4 O71 110.5(13) 6_666 8_557
O7 Si4 O71 109.1(10) 7_555 8_557

loop_
_geom_bond_atom_site_label_1
_geom_bond_atom_site_label_2
_geom_bond_distance
_geom_bond_site_symmetry_2
Si1 Si2 3.054(11) .
Si1 Si21 3.225(10) 4_555
Si1 Si4 3.124(8) 7_554
Si1 O1 1.632(13) .
Si1 O11 1.634(15) 4_555
Si1 O2 1.704(6) .
Si1 O3 1.574(11) .
Si1 O6 3.133(16) .
Si2 Si1 3.054(11) .
Si2 Si2 3.105(9) 2_655
Si2 Si21 2.975(8) 5_555
Si2 Si31 2.963(8) 3_555
Si2 O1 1.632(12) .
Si2 O4 1.563(14) .
Si2 O5 1.636(10) .
Si2 O6 1.535(11) .
Si21 Si1 3.225(10) 4_554
Si21 Si2 2.975(8) 5_445
Si21 Si21 3.120(9) 2_455
Si21 Si3 3.085(8) 3_554
Si21 O11 1.603(13) .
Si21 O41 1.568(15) .
Si21 O51 1.622(10) 1_455
Si21 O6 1.535(13) 5_445
Si3 Si21 3.085(8) 3_555
Si3 Si21 3.085(8) 4_555
Si3 Si31 3.061(10) 1_556
Si3 Si4 2.961(11) .
Si3 O41 1.568(15) 3_555
Si3 O41 1.568(15) 4_555
Si3 O7 1.620(11) .
Si3 O8 1.552(18) 5_445
Si31 Si2 2.963(8) 3_554
Si31 Si2 2.963(8) 4_554
Si31 Si3 3.061(10) 1_554
Si31 Si4 3.214(12) 3_553
Si31 O4 1.549(14) 3_554
Si31 O4 1.549(14) 4_554
Si31 O71 1.615(12) .
Si31 O8 1.543(14) 5_444
Si4 Si1 3.124(8) 7_455
Si4 Si1 3.124(8) 8_555
Si4 Si3 2.961(11) .
Si4 Si31 3.214(12) 3_556
Si4 O3 1.624(10) 7_455
Si4 O3 1.624(10) 8_555
Si4 O7 1.653(14) .
Si4 O71 1.623(14) 3_556
O1 Si1 1.632(13) .
O1 Si2 1.632(12) .
O1 O11 2.693(13) 4_555
O1 O2 2.64(3) .
O1 O3 2.692(18) .
O1 O4 2.33(2) .
O1 O5 2.63(3) .
O1 O6 2.398(16) .
O11 Si1 1.634(15) 4_554
O11 Si21 1.603(13) .
O11 O1 2.693(13) 4_554
O11 O2 2.60(3) 3_554
O11 O3 2.72(2) 4_554
O11 O41 2.67(2) .
O11 O51 2.72(3) 1_455
O11 O6 2.492(17) 5_445
O2 Si1 1.704(6) .
O2 Si1 1.704(6) 2_555
O2 O1 2.64(3) .
O2 O1 2.64(3) 2_555
O2 O11 2.60(3) 3_555
O2 O11 2.60(3) 4_555
O2 O3 2.632(10) .
O2 O3 2.632(10) 2_555
O3 Si1 1.574(11) .
O3 Si4 1.624(10) 7_554
O3 O1 2.692(18) .
O3 O11 2.72(2) 4_555
O3 O2 2.632(10) .
O3 O3 2.504(11) 2_655
O3 O6 3.08(2) .
O3 O7 2.729(15) 7_554
O3 O71 2.67(2) 5_556
O4 Si2 1.563(14) .
O4 Si31 1.549(14) 3_555
O4 O1 2.33(2) .
O4 O4 2.657(18) 2_555
O4 O5 2.505(15) .
O4 O6 2.847(16) .
O4 O71 2.569(19) 3_555
O4 O8 2.458(16) 7_454
O41 Si21 1.568(15) .
O41 Si3 1.568(15) 3_554
O41 O11 2.67(2) .
O41 O41 2.283(19) 2_555
O41 O51 2.692(16) 1_455
O41 O6 2.450(17) 5_445
O41 O7 2.798(19) 3_554
O41 O8 2.343(16) 7_454
O5 Si2 1.636(10) .
O5 Si2 1.636(10) 2_655
O5 O1 2.63(3) .
O5 O1 2.63(3) 2_655
O5 O4 2.505(15) .
O5 O4 2.505(15) 2_655
O5 O6 2.68(2) .
O5 O6 2.68(2) 2_655
O51 Si21 1.622(10) 1_655
O51 Si21 1.622(10) 2_555
O51 O11 2.72(3) 1_655
O51 O11 2.72(3) 2_555
O51 O41 2.692(16) 1_655
O51 O41 2.692(16) 2_555
O51 O6 2.44(2) 5_545
O51 O6 2.44(2) 6_545
O6 Si1 3.133(16) .
O6 Si2 1.535(11) .
O6 Si21 1.535(13) 5_555
O6 O1 2.398(16) .
O6 O11 2.492(17) 5_555
O6 O3 3.08(2) .
O6 O4 2.847(16) .
O6 O41 2.450(17) 5_555
O6 O5 2.68(2) .
O6 O51 2.44(2) 5_455
O7 Si3 1.620(11) .
O7 Si4 1.653(14) .
O7 O3 2.729(15) 7_455
O7 O3 2.729(15) 8_555
O7 O41 2.798(19) 3_555
O7 O41 2.798(19) 4_555
O7 O71 2.670(13) 3_556
O7 O8 2.71(3) 5_445
O71 Si31 1.615(12) .
O71 Si4 1.623(14) 3_553
O71 O3 2.67(2) 5_444
O71 O3 2.67(2) 6_544
O71 O4 2.569(19) 3_554
O71 O4 2.569(19) 4_554
O71 O7 2.670(13) 3_553
O71 O8 2.60(3) 5_444
O8 Si3 1.552(18) 5_555
O8 Si31 1.543(14) 5_556
O8 O4 2.458(16) 7_555
O8 O4 2.458(16) 8_555
O8 O41 2.343(16) 7_555
O8 O41 2.343(16) 8_555
O8 O7 2.71(3) 5_555
O8 O71 2.60(3) 5_556
